data_7225977
loop_
_publ_author_name
'Wang, Duo-Zhi'
'Fan, Jian-Zhong'
'Jia, Dianzeng'
'Du, Ceng-Ceng'

_publ_section_title
;
 Zinc and cadmium complexes based on
 bis-(1H-tetrazol-5-ylmethyl/ylethyl)-amine ligands: structures and
 photoluminescence properties
;
_journal_issue 35
_journal_name_full CrystEngComm
_journal_page_first 6708
_journal_paper_doi 10.1039/C6CE01311B
_journal_volume 18
_journal_year 2016
_chemical_formula_sum 'C8 H12 Cd2 N18 O'
_chemical_formula_weight 601.16
_chemical_name_systematic
; 
 ? 
;
_space_group_IT_number 15
_symmetry_cell_setting monoclinic
_symmetry_space_group_name_Hall '-C 2yc'
_symmetry_space_group_name_H-M 'C 1 2/c 1'
_atom_sites_solution_hydrogens geom
_atom_sites_solution_primary direct
_atom_sites_solution_secondary difmap
_audit_creation_method SHELXL-97
_audit_update_record
;
2016-04-12 deposited with the CCDC.
2016-07-19 downloaded from the CCDC.
;
_cell_angle_alpha 90.00
_cell_angle_beta 105.5970(10)
_cell_angle_gamma 90.00
_cell_formula_units_Z 4
_cell_length_a 21.6492(7)
_cell_length_b 9.9528(3)
_cell_length_c 8.4146(3)
_cell_measurement_reflns_used 5668
_cell_measurement_temperature 296(2)
_cell_measurement_theta_max 28.36
_cell_measurement_theta_min 2.27
_cell_volume 1746.33(10)
_computing_structure_refinement 'SHELXL-97 (Sheldrick, 1997)'
_computing_structure_solution 'SHELXS-97 (Sheldrick, 1990)'
_diffrn_ambient_temperature 296(2)
_diffrn_measured_fraction_theta_full 0.993
_diffrn_measured_fraction_theta_max 0.993
_diffrn_measurement_device_type CCD
_diffrn_radiation_monochromator graphite
_diffrn_radiation_source 'fine-focus sealed tube'
_diffrn_radiation_type MoK\a
_diffrn_radiation_wavelength 0.71073
_diffrn_reflns_av_R_equivalents 0.0144
_diffrn_reflns_av_sigmaI/netI 0.0136
_diffrn_reflns_limit_h_max 25
_diffrn_reflns_limit_h_min -28
_diffrn_reflns_limit_k_max 13
_diffrn_reflns_limit_k_min -13
_diffrn_reflns_limit_l_max 11
_diffrn_reflns_limit_l_min -10
_diffrn_reflns_number 7060
_diffrn_reflns_theta_full 28.36
_diffrn_reflns_theta_max 28.36
_diffrn_reflns_theta_min 3.58
_exptl_absorpt_coefficient_mu 2.484
_exptl_absorpt_correction_T_max 0.6634
_exptl_absorpt_correction_T_min 0.6110
_exptl_absorpt_correction_type multi-scan
_exptl_absorpt_process_details sadabs
_exptl_crystal_colour colorless
_exptl_crystal_density_diffrn 2.286
_exptl_crystal_density_method 'not measured'
_exptl_crystal_description block
_exptl_crystal_F_000 1160
_exptl_crystal_size_max 0.22
_exptl_crystal_size_mid 0.20
_exptl_crystal_size_min 0.18
_refine_diff_density_max 2.064
_refine_diff_density_min -0.532
_refine_diff_density_rms 0.124
_refine_ls_extinction_method none
_refine_ls_goodness_of_fit_ref 1.071
_refine_ls_hydrogen_treatment mixed
_refine_ls_matrix_type full
_refine_ls_number_parameters 148
_refine_ls_number_reflns 2172
_refine_ls_number_restraints 9
_refine_ls_restrained_S_all 1.079
_refine_ls_R_factor_all 0.0227
_refine_ls_R_factor_gt 0.0222
_refine_ls_shift/su_max 0.000
_refine_ls_shift/su_mean 0.000
_refine_ls_structure_factor_coef Fsqd
_refine_ls_weighting_details 'calc w=1/[\s^2^(Fo^2^)+(0.0390P)^2^+6.4556P] where P=(Fo^2^+2Fc^2^)/3'
_refine_ls_weighting_scheme calc
_refine_ls_wR_factor_gt 0.0639
_refine_ls_wR_factor_ref 0.0644
_reflns_number_gt 2115
_reflns_number_total 2172
_reflns_threshold_expression >2sigma(I)
_cod_data_source_file c6ce01311b3.cif
_cod_data_source_block 1
_cod_depositor_comments
;
The following automatic conversions were performed:

'_symmetry_cell_setting' value 'Monoclinic' changed to 'monoclinic'
according to
/usr/data/users/saulius/crontab/automatic-downloads/rss-feeds/RSC/lib/dictionaries/cif_core.dic
dictionary named 'cif_core.dic' version 2.4.2 from 2011-04-26.

Automatic conversion script
Id: cif_fix_values 4268 2015-11-12 08:31:59Z antanas 

 Adding full bibliography for 7225972--7225980.cif.
;
_cod_original_sg_symbol_H-M C2/c
_cod_database_code 7225977

loop_
_symmetry_equiv_pos_as_xyz
'x, y, z'
'-x, y, -z+1/2'
'x+1/2, y+1/2, z'
'-x+1/2, y+1/2, -z+1/2'
'-x, -y, -z'
'x, -y, z-1/2'
'-x+1/2, -y+1/2, -z'
'x+1/2, -y+1/2, z-1/2'

loop_
_atom_site_label
_atom_site_type_symbol
_atom_site_fract_x
_atom_site_fract_y
_atom_site_fract_z
_atom_site_U_iso_or_equiv
_atom_site_adp_type
_atom_site_occupancy
_atom_site_symmetry_multiplicity
_atom_site_calc_flag
_atom_site_refinement_flags
H1N H 0.5705(19) 1.163(4) -0.169(5) 0.034(10) Uiso 1 1 d .
C1 C 0.61871(11) 0.6718(2) 0.1250(3) 0.0157(5) Uani 1 1 d .
C2 C 0.64279(13) 0.7227(3) 0.2972(3) 0.0224(5) Uani 1 1 d .
H2A H 0.6700 0.6554 0.3650 0.027 Uiso 1 1 calc R
H2B H 0.6683 0.8030 0.2979 0.027 Uiso 1 1 calc R
C3 C 0.66168(12) 1.1303(3) 0.1065(3) 0.0154(4) Uani 1 1 d .
C4 C 0.61081(14) 1.2367(3) 0.0490(3) 0.0185(5) Uani 1 1 d .
H4A H 0.5746 1.2164 0.0924 0.022 Uiso 1 1 calc R
H4B H 0.6280 1.3230 0.0931 0.022 Uiso 1 1 calc R
Cd1 Cd 0.5000 0.59675(2) 0.2500 0.01202(8) Uani 1 2 d S
Cd2 Cd 0.7500 0.7500 0.0000 0.01181(8) Uani 1 2 d S
N1 N 0.56326(11) 0.6079(2) 0.0708(3) 0.0170(4) Uani 1 1 d .
N2 N 0.56148(10) 0.5673(2) -0.0832(3) 0.0175(4) Uani 1 1 d .
N3 N 0.61359(11) 0.6060(2) -0.1197(3) 0.0181(4) Uani 1 1 d .
N4 N 0.65041(10) 0.6735(2) 0.0089(3) 0.0162(4) Uani 1 1 d .
N5 N 0.66227(11) 1.0165(2) 0.0239(3) 0.0212(5) Uani 1 1 d .
N6 N 0.71588(11) 0.9525(2) 0.1096(3) 0.0177(4) Uani 1 1 d .
N7 N 0.74545(11) 1.0229(2) 0.2382(3) 0.0182(4) Uani 1 1 d .
N8 N 0.71189(11) 1.1378(2) 0.2388(3) 0.0172(4) Uani 1 1 d .
N9 N 0.58815(11) 1.2459(2) -0.1332(3) 0.0159(4) Uani 1 1 d .
O1 O 0.5315(4) 0.9307(8) 0.9100(10) 0.0611(17) Uani 0.50 1 d PDU
H2W H 0.529(7) 0.933(13) 1.003(7) 0.092 Uiso 0.50 1 d PD
H1W H 0.542(6) 0.958(13) 0.828(11) 0.092 Uiso 0.50 1 d PD

loop_
_atom_site_aniso_label
_atom_site_aniso_U_11
_atom_site_aniso_U_22
_atom_site_aniso_U_33
_atom_site_aniso_U_23
_atom_site_aniso_U_13
_atom_site_aniso_U_12
C1 0.0139(11) 0.0208(12) 0.0138(11) -0.0024(9) 0.0059(9) -0.0040(9)
C2 0.0153(12) 0.0368(14) 0.0166(12) -0.0092(11) 0.0071(10) -0.0094(11)
C3 0.0179(11) 0.0165(11) 0.0130(10) 0.0013(9) 0.0060(9) 0.0017(9)
C4 0.0215(13) 0.0226(12) 0.0127(11) 0.0015(9) 0.0067(10) 0.0081(9)
Cd1 0.00912(12) 0.01576(13) 0.01209(13) 0.000 0.00440(9) 0.000
Cd2 0.00975(13) 0.01281(13) 0.01362(13) 0.00071(7) 0.00442(9) -0.00160(7)
N1 0.0155(10) 0.0234(11) 0.0142(10) -0.0043(8) 0.0077(8) -0.0069(8)
N2 0.0158(10) 0.0238(11) 0.0133(9) -0.0034(8) 0.0047(8) -0.0064(8)
N3 0.0178(10) 0.0232(11) 0.0145(10) -0.0033(8) 0.0066(8) -0.0068(8)
N4 0.0141(10) 0.0211(10) 0.0146(9) -0.0022(8) 0.0058(8) -0.0053(8)
N5 0.0213(11) 0.0193(11) 0.0198(10) -0.0026(8) -0.0001(9) 0.0043(8)
N6 0.0181(10) 0.0157(10) 0.0184(10) -0.0017(8) 0.0034(8) 0.0018(8)
N7 0.0175(10) 0.0173(10) 0.0189(10) -0.0022(8) 0.0033(8) 0.0020(8)
N8 0.0186(10) 0.0161(10) 0.0167(10) -0.0014(8) 0.0042(8) 0.0029(8)
N9 0.0164(11) 0.0197(11) 0.0125(10) 0.0024(7) 0.0055(8) 0.0037(8)
O1 0.0570(19) 0.0608(19) 0.0641(19) -0.0014(10) 0.0138(10) -0.0017(10)

loop_
_atom_type_symbol
_atom_type_description
_atom_type_scat_dispersion_real
_atom_type_scat_dispersion_imag
_atom_type_scat_source
C C 0.0033 0.0016 'International Tables Vol C Tables 4.2.6.8 and 6.1.1.4'
H H 0.0000 0.0000 'International Tables Vol C Tables 4.2.6.8 and 6.1.1.4'
N N 0.0061 0.0033 'International Tables Vol C Tables 4.2.6.8 and 6.1.1.4'
O O 0.0106 0.0060 'International Tables Vol C Tables 4.2.6.8 and 6.1.1.4'
Cd Cd -0.8075 1.2024 'International Tables Vol C Tables 4.2.6.8 and 6.1.1.4'

loop_
_geom_angle_atom_site_label_1
_geom_angle_atom_site_label_2
_geom_angle_atom_site_label_3
_geom_angle
_geom_angle_site_symmetry_1
_geom_angle_site_symmetry_3
N1 C1 N4 110.5(2) . .
N1 C1 C2 123.0(2) . .
N4 C1 C2 126.3(2) . .
N9 C2 C1 110.3(2) 6_576 .
N5 C3 N8 111.3(2) . .
N5 C3 C4 122.5(2) . .
N8 C3 C4 126.1(2) . .
N9 C4 C3 112.6(2) . .
N1 Cd1 N1 174.48(11) 2_655 .
N1 Cd1 N2 94.85(8) 2_655 5_665
N1 Cd1 N2 89.03(7) . 5_665
N1 Cd1 N2 89.03(7) 2_655 6_566
N1 Cd1 N2 94.85(8) . 6_566
N2 Cd1 N2 90.75(12) 5_665 6_566
N1 Cd1 N9 104.04(8) 2_655 6_576
N1 Cd1 N9 72.31(7) . 6_576
N2 Cd1 N9 160.94(7) 5_665 6_576
N2 Cd1 N9 87.08(8) 6_566 6_576
N1 Cd1 N9 72.31(7) 2_655 5_675
N1 Cd1 N9 104.04(8) . 5_675
N2 Cd1 N9 87.08(8) 5_665 5_675
N2 Cd1 N9 160.94(7) 6_566 5_675
N9 Cd1 N9 100.93(11) 6_576 5_675
N4 Cd2 N4 180.00(10) . 7_665
N4 Cd2 N8 84.90(7) . 4_645
N4 Cd2 N8 95.10(7) 7_665 4_645
N4 Cd2 N8 95.10(7) . 6_575
N4 Cd2 N8 84.90(7) 7_665 6_575
N8 Cd2 N8 180.000(1) 4_645 6_575
N4 Cd2 N6 96.99(8) . 7_665
N4 Cd2 N6 83.01(8) 7_665 7_665
N8 Cd2 N6 84.05(8) 4_645 7_665
N8 Cd2 N6 95.95(8) 6_575 7_665
N4 Cd2 N6 83.01(8) . .
N4 Cd2 N6 96.99(8) 7_665 .
N8 Cd2 N6 95.95(8) 4_645 .
N8 Cd2 N6 84.05(8) 6_575 .
N6 Cd2 N6 180.00(12) 7_665 .
C1 N1 N2 105.2(2) . .
C1 N1 Cd1 116.25(16) . .
N2 N1 Cd1 138.51(16) . .
N3 N2 N1 109.6(2) . .
N3 N2 Cd1 117.13(16) . 5_665
N1 N2 Cd1 130.88(16) . 5_665
N2 N3 N4 108.8(2) . .
C1 N4 N3 105.9(2) . .
C1 N4 Cd2 134.13(17) . .
N3 N4 Cd2 119.83(16) . .
C3 N5 N6 104.5(2) . .
N7 N6 N5 110.5(2) . .
N7 N6 Cd2 129.31(17) . .
N5 N6 Cd2 119.86(16) . .
N6 N7 N8 108.2(2) . .
C3 N8 N7 105.5(2) . .
C3 N8 Cd2 142.38(17) . 4_655
N7 N8 Cd2 110.04(15) . 4_655
C4 N9 C2 110.1(2) . 6_575
C4 N9 Cd1 117.29(15) . 5_675
C2 N9 Cd1 108.82(15) 6_575 5_675

loop_
_geom_bond_atom_site_label_1
_geom_bond_atom_site_label_2
_geom_bond_distance
_geom_bond_site_symmetry_2
C1 N1 1.327(3) .
C1 N4 1.336(3) .
C1 C2 1.491(3) .
C2 N9 1.488(3) 6_576
C3 N5 1.330(3) .
C3 N8 1.333(3) .
C3 C4 1.510(3) .
C4 N9 1.482(3) .
Cd1 N1 2.296(2) 2_655
Cd1 N1 2.296(2) .
Cd1 N2 2.324(2) 5_665
Cd1 N2 2.324(2) 6_566
Cd1 N9 2.460(2) 6_576
Cd1 N9 2.460(2) 5_675
Cd2 N4 2.307(2) .
Cd2 N4 2.307(2) 7_665
Cd2 N8 2.404(2) 4_645
Cd2 N8 2.404(2) 6_575
Cd2 N6 2.413(2) 7_665
Cd2 N6 2.413(2) .
N1 N2 1.348(3) .
N2 N3 1.305(3) .
N2 Cd1 2.324(2) 5_665
N3 N4 1.340(3) .
N5 N6 1.350(3) .
N6 N7 1.304(3) .
N7 N8 1.356(3) .
N8 Cd2 2.404(2) 4_655
N9 C2 1.488(3) 6_575
N9 Cd1 2.460(2) 5_675
